data_4061749
loop_
_publ_author_name
'Dietrich, M. H.'
'Zapilko, C.'
'Herdtweck, E.'
'Anwander, R.'

_publ_section_title
;
Ln(AlMe~4~)~3~ as New Synthetic Precursors in Organolanthanide Chemistry:
Efficient Access to Half-Sandwich Hydrocarbyl Complexes
;
_journal_issue 23
_journal_name_full Organometallics
_journal_page_first 5767
_journal_page_last 5771
_journal_paper_doi 10.1021/om0506163
_journal_volume 24
_journal_year 2005
_chemical_formula_moiety 'C18 H39 Al2 La'
_chemical_formula_sum 'C18 H39 Al2 La'
_chemical_formula_weight 448.36
_space_group_IT_number 61
_space_group_name_Hall '-P 2ac 2ab'
_space_group_name_H-M_alt 'P b c a'
_symmetry_cell_setting orthorhombic
_symmetry_space_group_name_Hall '-P 2ac 2ab'
_symmetry_space_group_name_H-M 'P b c a'
_atom_sites_solution_hydrogens difmap
_atom_sites_solution_primary direct
_atom_sites_solution_secondary difmap
_cell_angle_alpha 90
_cell_angle_beta 90
_cell_angle_gamma 90
_cell_formula_units_Z 8
_cell_length_a 14.6850(1)
_cell_length_b 18.1332(1)
_cell_length_c 17.2624(1)
_cell_measurement_reflns_used 4709
_cell_measurement_temperature 143(1)
_cell_measurement_theta_max 25.38
_cell_measurement_theta_min 2.14
_cell_volume 4596.74(5)
_computing_cell_refinement 'DENZO (Nonius, 2001b)'
_computing_data_collection 'Kappa-CCD Control Software (Nonius, 2001a)'
_computing_data_reduction 'DENZO (Nonius, 2001b)'
_computing_molecular_graphics 'PLATON (Spek, 2001)'
_computing_publication_material 'PLATON (Spek, 2001)'
_computing_structure_refinement 'SHELXL97 (Sheldrick, 1998)'
_computing_structure_solution 'SIR92 (Altomare, 1994)'
_diffrn_ambient_temperature 143(1)
_diffrn_detector 'CCD plate'
_diffrn_detector_area_resol_mean 18
_diffrn_measured_fraction_theta_full 1.000
_diffrn_measured_fraction_theta_max 1.000
_diffrn_measurement_device '\k-geometry diffractometer'
_diffrn_measurement_device_type 'Nonius \k-CCD diffractometer'
_diffrn_measurement_method 'phi- and omega-rotation'
_diffrn_radiation_monochromator graphite
_diffrn_radiation_source 'NONIUS FR 591 rotating anode'
_diffrn_radiation_type 'Mo K\a'
_diffrn_radiation_wavelength 0.71073
_diffrn_reflns_av_R_equivalents 0.057
_diffrn_reflns_av_sigmaI/netI 0.0152
_diffrn_reflns_limit_h_max 17
_diffrn_reflns_limit_h_min -17
_diffrn_reflns_limit_k_max 21
_diffrn_reflns_limit_k_min -21
_diffrn_reflns_limit_l_max 20
_diffrn_reflns_limit_l_min -20
_diffrn_reflns_number 88226
_diffrn_reflns_theta_full 25.38
_diffrn_reflns_theta_max 25.38
_diffrn_reflns_theta_min 2.14
_diffrn_standards_decay_% 0
_exptl_absorpt_coefficient_mu 1.930
_exptl_absorpt_correction_T_max 0.480
_exptl_absorpt_correction_T_min 0.358
_exptl_absorpt_correction_type multi-scan
_exptl_absorpt_process_details '(applied during the scaling procedure; Nonius, 2001b)'
_exptl_crystal_colour colorless
_exptl_crystal_density_diffrn 1.296
_exptl_crystal_density_meas ?
_exptl_crystal_density_method none
_exptl_crystal_description fragment
_exptl_crystal_F_000 1840
_exptl_crystal_size_max 0.64
_exptl_crystal_size_mid 0.43
_exptl_crystal_size_min 0.38
_refine_diff_density_max 0.855
_refine_diff_density_min -0.399
_refine_diff_density_rms 0.060
_refine_ls_extinction_coef 0.00124(6)
_refine_ls_extinction_expression Fc^*^=kFc[1+0.001xFc^2^\l^3^/sin(2\q)]^-1/4^
_refine_ls_extinction_method SHELXL
_refine_ls_goodness_of_fit_ref 1.059
_refine_ls_hydrogen_treatment refall
_refine_ls_matrix_type full
_refine_ls_number_parameters 347
_refine_ls_number_reflns 4219
_refine_ls_number_restraints 0
_refine_ls_restrained_S_all 1.059
_refine_ls_R_factor_all 0.0317
_refine_ls_R_factor_gt 0.0222
_refine_ls_shift/su_max 0.002
_refine_ls_shift/su_mean 0.000
_refine_ls_structure_factor_coef Fsqd
_refine_ls_weighting_details 'w=1/[\s^2^(Fo^2^)+(Fo^2^)+(0.0258P)^2^+3.1246P] where P=(Fo^2^+2Fc^2^)/3'
_refine_ls_weighting_scheme sigma
_refine_ls_wR_factor_gt 0.0504
_refine_ls_wR_factor_ref 0.0537
_reflns_number_gt 3487
_reflns_number_total 4219
_reflns_threshold_expression I>2\s(I)
_cod_depositor_comments
;
The following automatic conversions were performed:
'_symmetry_cell_setting' value 'Orthorhombic' changed to 'orthorhombic'
according to '/home/saulius/struct/CIF-dictionaries/cif_core.dic'
dictionary named 'cif_core.dic' version 2.4.1 from 2010-06-29.

Automatic conversion script
Id: cif_fix_enum 1527 2010-12-29 10:47:43Z saulius 

The following automatic conversions were performed:

'_exptl_crystal_density_meas' value 'none' was changed to '?' - the
value is perceived as not measured.

Automatic conversion script
Id: cif_fix_values 3105 2015-03-04 15:46:00Z robertas 
;
_cod_database_code 4061749

loop_
_symmetry_equiv_pos_as_xyz
x,y,z
1/2-x,-y,1/2+z
1/2+x,1/2-y,-z
-x,1/2+y,1/2-z
-x,-y,-z
1/2+x,y,1/2-z
1/2-x,1/2+y,z
x,1/2-y,1/2+z

loop_
_atom_site_aniso_label
_atom_site_aniso_U_11
_atom_site_aniso_U_22
_atom_site_aniso_U_33
_atom_site_aniso_U_23
_atom_site_aniso_U_13
_atom_site_aniso_U_12
La 0.0282(1) 0.0327(1) 0.0320(1) 0.0015(1) 0.0020(1) -0.0011(1)
Al1 0.0407(4) 0.0461(5) 0.0388(4) 0.0025(4) 0.0098(4) -0.0012(4)
Al2 0.0475(5) 0.0412(5) 0.0360(4) 0.0052(3) -0.0047(4) -0.0082(4)
C1 0.0459(19) 0.061(2) 0.0453(19) 0.0202(16) 0.0052(14) 0.0049(16)
C2 0.049(2) 0.0440(18) 0.064(2) 0.0023(16) 0.0178(16) 0.0063(15)
C3 0.067(2) 0.076(3) 0.047(2) -0.0003(18) 0.0151(18) 0.001(2)
C4 0.052(2) 0.067(2) 0.051(2) -0.0036(17) 0.0090(16) -0.0152(17)
C5 0.0421(17) 0.0489(18) 0.051(2) 0.0083(15) -0.0062(16) 0.0057(15)
C6 0.0521(19) 0.0340(15) 0.0431(17) 0.0007(13) 0.0008(14) 0.0029(14)
C7 0.079(3) 0.056(2) 0.0404(18) 0.0047(15) 0.0020(17) -0.017(2)
C8 0.068(2) 0.071(3) 0.051(2) 0.0092(19) -0.0091(19) -0.025(2)
C11 0.0420(15) 0.0536(17) 0.0339(14) 0.0070(12) 0.0055(12) -0.0136(13)
C12 0.0334(14) 0.0533(17) 0.0457(17) -0.0138(13) 0.0141(12) -0.0113(13)
C13 0.0245(13) 0.0398(15) 0.0555(18) 0.0008(12) 0.0011(11) -0.0048(11)
C14 0.0280(12) 0.0425(15) 0.0353(14) -0.0039(11) 0.0034(10) -0.0049(11)
C15 0.0341(14) 0.0359(14) 0.0443(16) 0.0037(11) 0.0041(11) -0.0067(11)
C21 0.080(3) 0.095(3) 0.045(2) 0.026(2) -0.0001(19) -0.030(3)
C22 0.058(2) 0.087(3) 0.077(3) -0.042(2) 0.034(2) -0.025(2)
C23 0.0325(18) 0.066(2) 0.104(3) 0.017(2) 0.0003(19) 0.0118(17)
C24 0.0444(18) 0.083(3) 0.0413(17) -0.0152(17) 0.0012(15) -0.0153(19)
C25 0.058(2) 0.0351(17) 0.086(3) 0.0071(17) 0.011(2) -0.0008(15)

loop_
_atom_site_label
_atom_site_type_symbol
_atom_site_thermal_displace_type
_atom_site_fract_x
_atom_site_fract_y
_atom_site_fract_z
_atom_site_occupancy
_atom_site_U_iso_or_equiv
_atom_site_calc_flag
_atom_site_refinement_flags
La La Uani 0.20956(1) 0.34644(1) 0.01472(1) 1.000 0.0310(1) . .
Al1 Al Uani 0.31710(6) 0.37241(5) -0.13147(5) 1.000 0.0419(3) . .
Al2 Al Uani 0.28668(6) 0.42138(5) 0.17395(5) 1.000 0.0416(3) . .
C1 C Uani 0.1872(2) 0.4149(2) -0.1290(2) 1.000 0.0507(11) . .
C2 C Uani 0.3111(3) 0.26511(18) -0.0929(2) 1.000 0.0523(11) . .
C3 C Uani 0.3701(3) 0.3757(3) -0.2356(2) 1.000 0.0633(14) . .
C4 C Uani 0.3851(2) 0.4251(2) -0.0482(2) 1.000 0.0567(12) . .
C5 C Uani 0.3220(2) 0.31713(18) 0.1341(2) 1.000 0.0473(11) . .
C6 C Uani 0.2010(2) 0.47388(16) 0.09601(19) 1.000 0.0431(10) . .
C7 C Uani 0.2220(3) 0.4087(2) 0.2730(2) 1.000 0.0585(13) . .
C8 C Uani 0.4004(3) 0.4787(2) 0.1772(2) 1.000 0.0633(14) . .
C11 C Uani 0.09316(18) 0.25287(16) 0.09752(15) 1.000 0.0432(9) . .
C12 C Uani 0.04255(18) 0.31719(16) 0.08531(16) 1.000 0.0441(9) . .
C13 C Uani 0.02397(17) 0.32212(15) 0.00446(16) 1.000 0.0399(9) . .
C14 C Uani 0.06451(16) 0.26104(14) -0.03173(14) 1.000 0.0353(8) . .
C15 C Uani 0.10800(17) 0.21824(14) 0.02571(15) 1.000 0.0381(8) . .
C21 C Uani 0.1174(3) 0.2190(3) 0.1754(2) 1.000 0.0733(16) . .
C22 C Uani 0.0030(3) 0.3656(3) 0.1477(3) 1.000 0.0740(16) . .
C23 C Uani -0.0359(2) 0.3797(2) -0.0323(3) 1.000 0.0675(13) . .
C24 C Uani 0.0580(2) 0.2412(2) -0.11648(18) 1.000 0.0562(13) . .
C25 C Uani 0.1525(3) 0.14436(18) 0.0126(3) 1.000 0.0597(13) . .
H11 H Uiso 0.191(3) 0.436(2) -0.173(3) 1.000 0.109(16) . .
H12 H Uiso 0.131(3) 0.385(2) -0.133(2) 1.000 0.095(13) . .
H13 H Uiso 0.164(3) 0.454(2) -0.091(2) 1.000 0.104(14) . .
H21 H Uiso 0.305(3) 0.247(3) -0.045(4) 1.000 0.14(2) . .
H22 H Uiso 0.267(4) 0.235(3) -0.109(3) 1.000 0.14(2) . .
H23 H Uiso 0.362(3) 0.249(2) -0.109(3) 1.000 0.117(17) . .
H31 H Uiso 0.325(4) 0.367(3) -0.276(3) 1.000 0.129(18) . .
H32 H Uiso 0.405(4) 0.342(3) -0.241(3) 1.000 0.13(2) . .
H33 H Uiso 0.394(3) 0.420(3) -0.245(3) 1.000 0.118(18) . .
H41 H Uiso 0.374(3) 0.427(2) 0.005(2) 1.000 0.071(11) . .
H42 H Uiso 0.447(3) 0.407(2) -0.051(3) 1.000 0.113(15) . .
H43 H Uiso 0.397(3) 0.472(2) -0.065(2) 1.000 0.099(14) . .
H51 H Uiso 0.281(2) 0.2766(19) 0.1317(19) 1.000 0.065(10) . .
H52 H Uiso 0.363(2) 0.3157(16) 0.0922(18) 1.000 0.050(8) . .
H53 H Uiso 0.356(2) 0.306(2) 0.180(2) 1.000 0.084(11) . .
H61 H Uiso 0.2243(19) 0.4911(17) 0.050(2) 1.000 0.058(9) . .
H62 H Uiso 0.138(2) 0.4600(15) 0.0857(16) 1.000 0.047(8) . .
H63 H Uiso 0.1951(19) 0.5135(18) 0.1273(19) 1.000 0.057(9) . .
H71 H Uiso 0.185(3) 0.368(3) 0.277(3) 1.000 0.106(15) . .
H72 H Uiso 0.186(3) 0.449(3) 0.292(3) 1.000 0.15(2) . .
H73 H Uiso 0.259(3) 0.404(2) 0.318(3) 1.000 0.112(16) . .
H81 H Uiso 0.431(3) 0.480(2) 0.136(2) 1.000 0.095(15) . .
H82 H Uiso 0.436(3) 0.466(2) 0.215(3) 1.000 0.111(16) . .
H83 H Uiso 0.387(3) 0.528(3) 0.189(3) 1.000 0.123(18) . .
H211 H Uiso 0.068(3) 0.191(2) 0.193(2) 1.000 0.096(13) . .
H212 H Uiso 0.119(3) 0.258(2) 0.211(3) 1.000 0.109(17) . .
H213 H Uiso 0.171(4) 0.186(3) 0.178(3) 1.000 0.14(2) . .
H221 H Uiso -0.052(3) 0.346(2) 0.172(3) 1.000 0.109(15) . .
H222 H Uiso -0.014(3) 0.416(3) 0.128(3) 1.000 0.13(2) . .
H223 H Uiso 0.046(3) 0.378(2) 0.185(3) 1.000 0.109(16) . .
H231 H Uiso -0.016(4) 0.430(3) -0.021(3) 1.000 0.126(18) . .
H232 H Uiso -0.027(3) 0.379(3) -0.087(3) 1.000 0.118(18) . .
H233 H Uiso -0.099(4) 0.372(3) -0.019(2) 1.000 0.115(16) . .
H241 H Uiso 0.036(2) 0.194(2) -0.125(2) 1.000 0.083(12) . .
H242 H Uiso 0.013(3) 0.275(2) -0.143(2) 1.000 0.104(14) . .
H243 H Uiso 0.111(2) 0.2442(19) -0.140(2) 1.000 0.072(11) . .
H251 H Uiso 0.158(4) 0.135(3) -0.043(3) 1.000 0.129(19) . .
H252 H Uiso 0.117(3) 0.108(2) 0.036(2) 1.000 0.096(13) . .
H253 H Uiso 0.204(4) 0.138(3) 0.041(3) 1.000 0.13(2) . .

loop_
_atom_type_symbol
_atom_type_description
_atom_type_scat_dispersion_real
_atom_type_scat_dispersion_imag
_atom_type_scat_source
La La -0.2871 2.4523 'International Tables Vol C Tables 4.2.6.8 and 6.1.1.4'
Al Al 0.0645 0.0514 'International Tables Vol C Tables 4.2.6.8 and 6.1.1.4'
H H 0.0000 0.0000 'International Tables Vol C Tables 4.2.6.8 and 6.1.1.4'
C C 0.0033 0.0016 'International Tables Vol C Tables 4.2.6.8 and 6.1.1.4'

loop_
_geom_angle_atom_site_label_1
_geom_angle_atom_site_label_2
_geom_angle_atom_site_label_3
_geom_angle
_geom_angle_site_symmetry_1
_geom_angle_site_symmetry_2
_geom_angle_site_symmetry_3
_geom_angle_publ_flag
Al1 La C1 41.29(6) . . . yes
Al1 La C2 41.25(7) . . . yes
Al1 La C5 110.50(7) . . . yes
Al1 La C6 108.97(7) . . . yes
Al1 La C11 147.33(6) . . . yes
Al1 La C12 148.89(6) . . . yes
Al1 La C13 119.17(6) . . . yes
Al1 La C14 104.44(5) . . . yes
Al1 La C15 118.09(6) . . . yes
C1 La C2 73.00(10) . . . yes
C1 La C5 147.05(9) . . . yes
C1 La C6 94.33(10) . . . yes
C1 La C11 130.60(8) . . . yes
C1 La C12 111.66(8) . . . yes
C1 La C13 84.16(8) . . . yes
C1 La C14 84.28(8) . . . yes
C1 La C15 111.76(9) . . . yes
C2 La C5 94.43(11) . . . yes
C2 La C6 144.88(10) . . . yes
C2 La C11 110.14(9) . . . yes
C2 La C12 131.11(10) . . . yes
C2 La C13 113.45(10) . . . yes
C2 La C14 85.56(10) . . . yes
C2 La C15 83.69(9) . . . yes
C5 La C6 78.48(10) . . . yes
C5 La C11 82.19(9) . . . yes
C5 La C12 99.63(9) . . . yes
C5 La C13 128.42(9) . . . yes
C5 La C14 125.88(9) . . . yes
C5 La C15 96.44(9) . . . yes
C6 La C11 102.96(9) . . . yes
C6 La C12 83.97(9) . . . yes
C6 La C13 97.10(8) . . . yes
C6 La C14 126.54(8) . . . yes
C6 La C15 131.03(8) . . . yes
C11 La C12 28.98(8) . . . yes
C11 La C13 48.31(8) . . . yes
C11 La C14 48.36(7) . . . yes
C11 La C15 29.25(8) . . . yes
C12 La C13 29.72(8) . . . yes
C12 La C14 48.70(8) . . . yes
C12 La C15 48.45(8) . . . yes
C13 La C14 29.47(8) . . . yes
C13 La C15 48.69(8) . . . yes
C14 La C15 29.63(7) . . . yes
La Al1 C1 63.60(10) . . . yes
La Al1 C2 63.83(11) . . . yes
La Al1 C3 168.77(15) . . . yes
La Al1 C4 74.55(10) . . . yes
C1 Al1 C2 107.91(16) . . . yes
C1 Al1 C3 112.07(17) . . . yes
C1 Al1 C4 105.66(14) . . . yes
C2 Al1 C3 110.03(19) . . . yes
C2 Al1 C4 103.96(15) . . . yes
C3 Al1 C4 116.60(17) . . . yes
C5 Al2 C6 110.76(13) . . . yes
C5 Al2 C7 107.56(15) . . . yes
C5 Al2 C8 106.15(14) . . . yes
C6 Al2 C7 108.92(15) . . . yes
C6 Al2 C8 106.91(14) . . . yes
C7 Al2 C8 116.50(16) . . . yes
La C1 Al1 75.11(10) . . . yes
La C2 Al1 74.91(11) . . . yes
La C5 Al2 85.45(11) . . . yes
La C6 Al2 85.19(10) . . . yes
La C11 C12 75.06(16) . . . yes
La C11 C15 74.11(15) . . . yes
La C11 C21 123.6(2) . . . yes
C12 C11 C15 108.8(2) . . . no
C12 C11 C21 126.5(3) . . . no
C15 C11 C21 124.2(3) . . . no
La C12 C11 75.95(15) . . . yes
La C12 C13 74.25(15) . . . yes
La C12 C22 122.7(2) . . . yes
C11 C12 C13 107.6(2) . . . no
C11 C12 C22 125.7(3) . . . no
C13 C12 C22 126.2(3) . . . no
La C13 C12 76.03(15) . . . yes
La C13 C14 74.72(14) . . . yes
La C13 C23 119.46(18) . . . yes
C12 C13 C14 107.8(2) . . . no
C12 C13 C23 124.6(3) . . . no
C14 C13 C23 127.4(3) . . . no
La C14 C13 75.80(14) . . . yes
La C14 C15 75.80(14) . . . yes
La C14 C24 117.73(17) . . . yes
C13 C14 C15 108.2(2) . . . no
C13 C14 C24 126.3(2) . . . no
C15 C14 C24 125.3(2) . . . no
La C15 C11 76.64(15) . . . yes
La C15 C14 74.57(14) . . . yes
La C15 C25 120.2(2) . . . yes
C11 C15 C14 107.7(2) . . . no
C11 C15 C25 126.6(3) . . . no
C14 C15 C25 125.4(3) . . . no
La C1 H11 169(3) . . . no
La C1 H12 85(2) . . . no
La C1 H13 77(2) . . . no
Al1 C1 H11 95(3) . . . no
Al1 C1 H12 124(2) . . . no
Al1 C1 H13 126(2) . . . no
H11 C1 H12 104(4) . . . no
H11 C1 H13 106(3) . . . no
H12 C1 H13 98(3) . . . no
La C2 H21 62(3) . . . no
La C2 H22 98(4) . . . no
La C2 H23 150(3) . . . no
Al1 C2 H21 131(4) . . . no
Al1 C2 H22 121(4) . . . no
Al1 C2 H23 100(3) . . . no
H21 C2 H22 89(5) . . . no
H21 C2 H23 105(5) . . . no
H22 C2 H23 109(5) . . . no
Al1 C3 H31 112(3) . . . no
Al1 C3 H32 110(4) . . . no
Al1 C3 H33 111(3) . . . no
H31 C3 H32 103(5) . . . no
H31 C3 H33 106(5) . . . no
H32 C3 H33 114(5) . . . no
Al1 C4 H41 130(3) . . . no
Al1 C4 H42 106(3) . . . no
Al1 C4 H43 108(2) . . . no
H41 C4 H42 103(4) . . . no
H41 C4 H43 108(3) . . . no
H42 C4 H43 97(4) . . . no
La C5 H51 74(2) . . . no
La C5 H52 79.0(18) . . . no
La C5 H53 173.6(18) . . . no
Al2 C5 H51 124(2) . . . no
Al2 C5 H52 116.0(18) . . . no
Al2 C5 H53 93(2) . . . no
H51 C5 H52 110(3) . . . no
H51 C5 H53 102(3) . . . no
H52 C5 H53 107(3) . . . no
La C6 H61 80(2) . . . no
La C6 H62 74.3(16) . . . no
La C6 H63 173.7(19) . . . no
Al2 C6 H61 119.4(18) . . . no
Al2 C6 H62 125.1(16) . . . no
Al2 C6 H63 92(2) . . . no
H61 C6 H62 106(2) . . . no
H61 C6 H63 106(3) . . . no
H62 C6 H63 103(2) . . . no
Al2 C7 H71 116(3) . . . no
Al2 C7 H72 118(3) . . . no
Al2 C7 H73 116(3) . . . no
H71 C7 H72 105(4) . . . no
H71 C7 H73 102(4) . . . no
H72 C7 H73 96(4) . . . no
Al2 C8 H81 116(3) . . . no
Al2 C8 H82 113(3) . . . no
Al2 C8 H83 109(3) . . . no
H81 C8 H82 109(4) . . . no
H81 C8 H83 106(4) . . . no
H82 C8 H83 102(4) . . . no
C11 C21 H211 109(2) . . . no
C11 C21 H212 106(3) . . . no
C11 C21 H213 118(3) . . . no
H211 C21 H212 102(3) . . . no
H211 C21 H213 106(4) . . . no
H212 C21 H213 114(4) . . . no
C12 C22 H221 114(2) . . . no
C12 C22 H222 113(3) . . . no
C12 C22 H223 112(3) . . . no
H221 C22 H222 106(4) . . . no
H221 C22 H223 111(4) . . . no
H222 C22 H223 101(4) . . . no
C13 C23 H231 113(3) . . . no
C13 C23 H232 109(3) . . . no
C13 C23 H233 111(3) . . . no
H231 C23 H232 100(4) . . . no
H231 C23 H233 112(5) . . . no
H232 C23 H233 111(3) . . . no
C14 C24 H241 113(2) . . . no
C14 C24 H242 110(2) . . . no
C14 C24 H243 112(2) . . . no
H241 C24 H242 105(3) . . . no
H241 C24 H243 107(3) . . . no
H242 C24 H243 109(3) . . . no
C15 C25 H251 110(3) . . . no
C15 C25 H252 109(3) . . . no
C15 C25 H253 113(3) . . . no
H251 C25 H252 110(4) . . . no
H251 C25 H253 116(5) . . . no
H252 C25 H253 98(4) . . . no
H232 C23 H233 106(3) . . . no

loop_
_geom_bond_atom_site_label_1
_geom_bond_atom_site_label_2
_geom_bond_distance
_geom_bond_site_symmetry_1
_geom_bond_site_symmetry_2
_geom_bond_publ_flag
La Al1 3.0140(9) . . yes
La C1 2.794(3) . . yes
La C2 2.802(4) . . yes
La C5 2.694(3) . . yes
La C6 2.707(3) . . yes
La C11 2.801(3) . . yes
La C12 2.789(3) . . yes
La C13 2.767(3) . . yes
La C14 2.753(2) . . yes
La C15 2.768(3) . . yes
Al1 C1 2.058(3) . . yes
Al1 C2 2.058(3) . . yes
Al1 C3 1.960(4) . . yes
Al1 C4 1.994(3) . . yes
Al2 C5 2.077(3) . . yes
Al2 C6 2.074(3) . . yes
Al2 C7 1.969(4) . . yes
Al2 C8 1.968(4) . . yes
C11 C12 1.399(4) . . no
C11 C15 1.407(4) . . no
C11 C21 1.520(5) . . no
C12 C13 1.425(4) . . no
C12 C22 1.506(6) . . no
C13 C14 1.404(4) . . no
C13 C23 1.505(5) . . no
C14 C15 1.412(4) . . no
C14 C24 1.510(4) . . no
C15 C25 1.508(4) . . no
C1 H11 0.85(5) . . no
C1 H12 0.99(4) . . no
C1 H13 1.02(4) . . no
C2 H21 0.89(7) . . no
C2 H22 0.89(5) . . no
C2 H23 0.85(4) . . no
C3 H31 0.97(5) . . no
C3 H32 0.80(6) . . no
C3 H33 0.89(5) . . no
C4 H41 0.93(3) . . no
C4 H42 0.97(4) . . no
C4 H43 0.92(4) . . no
C5 H51 0.95(3) . . no
C5 H52 0.94(3) . . no
C5 H53 0.96(3) . . no
C6 H61 0.92(3) . . no
C6 H62 0.98(3) . . no
C6 H63 0.90(3) . . no
C7 H71 0.92(5) . . no
C7 H72 0.96(5) . . no
C7 H73 0.95(5) . . no
C8 H81 0.84(4) . . no
C8 H82 0.87(5) . . no
C8 H83 0.94(5) . . no
C21 H211 0.94(4) . . no
C21 H212 0.94(4) . . no
C21 H213 0.99(6) . . no
C22 H221 0.98(5) . . no
C22 H222 1.01(5) . . no
C22 H223 0.93(5) . . no
C23 H231 0.98(6) . . no
C23 H232 0.95(5) . . no
C23 H233 0.96(6) . . no
C24 H241 0.93(4) . . no
C24 H242 1.01(4) . . no
C24 H243 0.88(3) . . no
C25 H251 0.98(5) . . no
C25 H252 0.93(4) . . no
C25 H253 0.91(6) . . no
